data_7212020
loop_
_publ_author_name
'Neofotistou, Eleftheria'
'Malliakas, Christos D.'
'Trikalitis, Pantelis N.'

_publ_section_title
;
 Remarkable structural diversity and single-crystal-to-single-crystal
 transformations in sulfone functionalized lanthanide MOFs
;
_journal_issue 4
_journal_name_full CrystEngComm
_journal_page_first 1034
_journal_paper_doi 10.1039/b918269c
_journal_volume 12
_journal_year 2010
_chemical_formula_sum 'C63 H67 La2 N7 O25 S3'
_chemical_formula_weight 1696.24
_chemical_name_systematic
;
?
;
_space_group_IT_number 14
_symmetry_cell_setting monoclinic
_symmetry_space_group_name_Hall '-P 2yn'
_symmetry_space_group_name_H-M 'P 1 21/n 1'
_atom_sites_solution_hydrogens geom
_atom_sites_solution_primary direct
_atom_sites_solution_secondary difmap
_audit_creation_method SHELXL-97
_cell_angle_alpha 90.00
_cell_angle_beta 112.891(2)
_cell_angle_gamma 90.00
_cell_formula_units_Z 4
_cell_length_a 19.5011(13)
_cell_length_b 16.7853(12)
_cell_length_c 24.2950(17)
_cell_measurement_reflns_used 9999
_cell_measurement_temperature 100(2)
_cell_measurement_theta_max 16.93
_cell_measurement_theta_min 5.85
_cell_volume 7326.2(9)
_computing_data_collection APEX2
_computing_structure_refinement 'SHELXL-97 (Sheldrick, 1997)'
_computing_structure_solution 'SHELXS-97 (Sheldrick, 1990)'
_diffrn_ambient_temperature 100(2)
_diffrn_measured_fraction_theta_full 0.955
_diffrn_measured_fraction_theta_max 0.955
_diffrn_radiation_monochromator graphite
_diffrn_radiation_source 'fine-focus sealed tube'
_diffrn_radiation_wavelength 0.40759
_diffrn_reflns_av_R_equivalents 0.0946
_diffrn_reflns_av_sigmaI/netI 0.0691
_diffrn_reflns_limit_h_max 27
_diffrn_reflns_limit_h_min -23
_diffrn_reflns_limit_k_max 23
_diffrn_reflns_limit_k_min -23
_diffrn_reflns_limit_l_max 34
_diffrn_reflns_limit_l_min -34
_diffrn_reflns_number 161465
_diffrn_reflns_theta_full 16.93
_diffrn_reflns_theta_max 16.93
_diffrn_reflns_theta_min 5.85
_exptl_absorpt_coefficient_mu 0.700
_exptl_absorpt_correction_T_max 0.7443
_exptl_absorpt_correction_T_min 0.6334
_exptl_absorpt_correction_type empirical
_exptl_crystal_colour colorless
_exptl_crystal_density_diffrn 1.538
_exptl_crystal_density_method 'not measured'
_exptl_crystal_description rod
_exptl_crystal_F_000 3424
_exptl_crystal_size_max 0.15
_exptl_crystal_size_mid 0.1
_exptl_crystal_size_min 0.1
_refine_diff_density_max 4.110
_refine_diff_density_min -2.563
_refine_diff_density_rms 0.195
_refine_ls_extinction_method none
_refine_ls_goodness_of_fit_ref 1.388
_refine_ls_hydrogen_treatment constr
_refine_ls_matrix_type full
_refine_ls_number_parameters 901
_refine_ls_number_reflns 21354
_refine_ls_number_restraints 66
_refine_ls_restrained_S_all 1.402
_refine_ls_R_factor_all 0.1485
_refine_ls_R_factor_gt 0.0717
_refine_ls_shift/su_max 0.011
_refine_ls_shift/su_mean 0.000
_refine_ls_structure_factor_coef Fsqd
_refine_ls_weighting_details 'calc w=1/[\s^2^(Fo^2^)+(0.0600P)^2^+30.4768P] where P=(Fo^2^+2Fc^2^)/3'
_refine_ls_weighting_scheme calc
_refine_ls_wR_factor_gt 0.1693
_refine_ls_wR_factor_ref 0.2192
_reflns_number_gt 12719
_reflns_number_total 21354
_reflns_threshold_expression >2sigma(I)
_cod_data_source_file b918269c.txt
_cod_data_source_block La2
_cod_depositor_comments
;
The following automatic conversions were performed:

'_symmetry_cell_setting' value 'Monoclinic' changed to 'monoclinic'
according to /home/saulius/struct/CIF-dictionaries/cif_core.dic
dictionary named 'cif_core.dic' version 2.4.2 from 2011-04-26.

Automatic conversion script
Id: cif_fix_values 1891 2012-01-12 08:04:46Z andrius 
;
_cod_original_sg_symbol_H-M P21/n
_cod_database_code 7212020

loop_
_symmetry_equiv_pos_as_xyz
'x, y, z'
'-x+1/2, y+1/2, -z+1/2'
'-x, -y, -z'
'x-1/2, -y-1/2, z-1/2'

loop_
_atom_site_label
_atom_site_type_symbol
_atom_site_fract_x
_atom_site_fract_y
_atom_site_fract_z
_atom_site_U_iso_or_equiv
_atom_site_adp_type
_atom_site_occupancy
_atom_site_symmetry_multiplicity
_atom_site_calc_flag
_atom_site_refinement_flags
La1 La 0.113202(17) 0.48420(2) 0.031491(15) 0.02100(10) Uani 1 1 d .
La2 La 0.382445(18) 0.47805(3) -0.019118(16) 0.02827(11) Uani 1 1 d .
S1 S 0.60346(8) 0.73756(11) -0.19846(7) 0.0302(3) Uani 1 1 d .
S2 S 0.17717(8) 0.69600(11) -0.26297(8) 0.0329(4) Uani 1 1 d .
S3 S 0.33319(10) 0.70654(12) 0.27047(9) 0.0397(4) Uani 1 1 d .
O1 O 0.1541(2) 0.4833(3) -0.05168(19) 0.0263(9) Uani 1 1 d .
O2 O 0.3496(2) 0.4707(3) 0.06934(19) 0.0296(10) Uani 1 1 d .
O3 O 0.1217(2) 0.5957(3) 0.1099(2) 0.0314(10) Uani 1 1 d .
O4 O 0.2462(2) 0.5124(4) 0.0796(2) 0.0405(12) Uani 1 1 d .
O5 O 0.4233(3) 0.6082(3) 0.0360(2) 0.0383(11) Uani 1 1 d .
O6 O 0.2577(3) 0.5379(5) -0.0547(3) 0.0524(15) Uani 1 1 d U
O7 O 0.3779(3) 0.5858(4) -0.0942(3) 0.0485(15) Uani 1 1 d .
O8 O 0.3037(3) 0.7776(4) 0.2355(3) 0.0561(17) Uani 1 1 d .
O9 O 0.2208(3) 0.7631(4) -0.2308(3) 0.0486(14) Uani 1 1 d .
O10 O 0.5082(3) 0.4577(4) 0.0659(3) 0.0504(15) Uani 1 1 d .
O11 O 0.1630(6) 0.3459(4) 0.0241(3) 0.094(3) Uani 1 1 d .
O12 O 0.2866(4) 0.6665(5) 0.2951(4) 0.0630(18) Uani 1 1 d U
O13 O 0.4607(4) 0.3739(5) -0.0412(4) 0.070(2) Uani 1 1 d .
O14 O 0.6423(3) 0.6702(4) -0.2090(3) 0.0468(14) Uani 1 1 d .
O15 O 0.3503(6) 0.3281(6) -0.0044(6) 0.095(3) Uani 1 1 d .
O16 O 0.0956(5) 0.6230(4) -0.0182(3) 0.061(2) Uani 1 1 d .
O17 O 0.2112(3) 0.6438(4) -0.2920(3) 0.0429(13) Uani 1 1 d .
O18 O 0.6455(3) 0.7933(4) -0.1530(2) 0.0449(13) Uani 1 1 d .
O19 O 0.0097(2) 0.5393(4) 0.0674(2) 0.0420(13) Uani 1 1 d .
O20 O 0.1560(3) 0.4345(3) 0.1399(2) 0.0442(13) Uani 1 1 d .
O21 O 0.0301(5) 0.3741(6) 0.0339(3) 0.089(3) Uani 1 1 d .
O22 O 0.3150(8) 0.4270(8) -0.1265(3) 0.120(4) Uani 1 1 d D
O23 O 0.6588(6) 0.4771(6) 0.3759(5) 0.094(3) Uani 1 1 d .
O24 O 0.1238(5) 0.9448(6) 0.0373(4) 0.084(2) Uani 1 1 d .
O25 O 0.4525(8) 0.8486(7) -0.0535(6) 0.114(4) Uani 1 1 d .
N1 N 0.2242(3) 0.4591(4) 0.2382(3) 0.0325(12) Uani 1 1 d .
N2 N 0.1641(4) 0.2129(4) 0.0299(3) 0.0387(14) Uani 1 1 d .
N3 N 0.2604(5) 0.4437(6) -0.2263(3) 0.058(2) Uani 1 1 d D
N4 N 0.3251(7) 0.2038(8) -0.0438(5) 0.092(3) Uani 1 1 d DU
N5 N 0.5432(4) 0.4754(4) 0.3772(3) 0.0464(16) Uani 1 1 d .
N6 N 0.1755(4) 0.8229(5) 0.0682(3) 0.0477(16) Uani 1 1 d .
N7 N 0.3383(5) 0.8134(6) -0.0614(4) 0.066(2) Uani 1 1 d .
C1 C 0.3127(18) 0.8949(16) -0.0768(8) 0.158(12) Uani 1 1 d .
H1A H 0.2609 0.8983 -0.0837 0.238 Uiso 1 1 calc R
H1B H 0.3196 0.9104 -0.1123 0.238 Uiso 1 1 calc R
H1C H 0.3408 0.9297 -0.0446 0.238 Uiso 1 1 calc R
C2 C 0.1843(7) 0.4328(9) -0.2629(7) 0.081(4) Uani 1 1 d .
H2A H 0.1768 0.4409 -0.3040 0.122 Uiso 1 1 calc R
H2B H 0.1549 0.4705 -0.2518 0.122 Uiso 1 1 calc R
H2C H 0.1695 0.3797 -0.2578 0.122 Uiso 1 1 calc R
C4 C 0.2908(9) 0.7448(15) -0.0583(9) 0.117(7) Uani 1 1 d .
H4A H 0.2410 0.7632 -0.0670 0.175 Uiso 1 1 calc R
H4B H 0.3109 0.7222 -0.0189 0.175 Uiso 1 1 calc R
H4C H 0.2900 0.7051 -0.0870 0.175 Uiso 1 1 calc R
C5 C 0.2571(6) 0.2412(8) -0.0980(6) 0.078(3) Uani 1 1 d DU
H5A H 0.2529 0.2968 -0.0906 0.117 Uiso 1 1 calc R
H5B H 0.2120 0.2144 -0.1018 0.117 Uiso 1 1 calc R
H5C H 0.2653 0.2350 -0.1343 0.117 Uiso 1 1 calc R
C6 C 0.0866(13) 0.1972(14) -0.0113(11) 0.124(6) Uani 1 1 d U
H6A H 0.0789 0.1408 -0.0166 0.187 Uiso 1 1 calc R
H6B H 0.0775 0.2217 -0.0492 0.187 Uiso 1 1 calc R
H6C H 0.0531 0.2190 0.0051 0.187 Uiso 1 1 calc R
C7 C 0.3159(3) 0.5080(4) 0.0959(3) 0.0220(11) Uani 1 1 d .
C8 C 0.3472(10) 0.1266(9) -0.0470(8) 0.101(4) Uani 1 1 d DU
H8A H 0.3075 0.0982 -0.0773 0.152 Uiso 1 1 calc R
H8B H 0.3591 0.1009 -0.0091 0.152 Uiso 1 1 calc R
H8C H 0.3903 0.1268 -0.0569 0.152 Uiso 1 1 calc R
C9 C 0.3609(3) 0.5511(4) 0.1525(3) 0.0245(12) Uani 1 1 d .
C10 C 0.4386(3) 0.5448(4) 0.1784(3) 0.0245(12) Uani 1 1 d .
H10 H 0.4627 0.5133 0.1600 0.029 Uiso 1 1 calc R
C11 C 0.0621(3) 0.6441(4) -0.2427(3) 0.0252(12) Uani 1 1 d .
C12 C -0.0412(3) 0.7141(4) -0.3312(3) 0.0283(13) Uani 1 1 d D
H12 H -0.0799 0.6923 -0.3228 0.034 Uiso 1 1 calc R
C13 C 0.1445(3) 0.5644(4) -0.1353(3) 0.0281(13) Uani 1 1 d .
C14 C 0.0256(3) 0.6040(4) -0.2126(3) 0.0274(13) Uani 1 1 d .
H14 H -0.0262 0.6039 -0.2275 0.033 Uiso 1 1 calc R
C15 C 0.3893(4) 0.7193(5) -0.2339(3) 0.0345(14) Uani 1 1 d DU
H15 H 0.3461 0.7392 -0.2635 0.041 Uiso 1 1 calc R
C16 C 0.1132(8) 0.7938(7) 0.0796(8) 0.082(4) Uani 1 1 d .
H16A H 0.1224 0.7398 0.0935 0.123 Uiso 1 1 calc R
H16B H 0.0692 0.7958 0.0435 0.123 Uiso 1 1 calc R
H16C H 0.1061 0.8264 0.1095 0.123 Uiso 1 1 calc R
C17 C 0.3702(8) 0.2603(9) -0.0084(6) 0.077(3) Uani 1 1 d U
H17 H 0.4194 0.2467 0.0143 0.092 Uiso 1 1 calc R
C18 C 0.3095(8) 0.4642(10) -0.2564(10) 0.102(6) Uani 1 1 d .
H18A H 0.2812 0.4670 -0.2987 0.153 Uiso 1 1 calc R
H18B H 0.3474 0.4243 -0.2482 0.153 Uiso 1 1 calc R
H18C H 0.3323 0.5150 -0.2423 0.153 Uiso 1 1 calc R
C20 C 0.4807(3) 0.5847(4) 0.2312(3) 0.0252(12) Uani 1 1 d .
H20 H 0.5321 0.5785 0.2484 0.030 Uiso 1 1 calc R
C21 C 0.4757(3) 0.7821(4) -0.2791(3) 0.0252(12) Uani 1 1 d .
C22 C 0.5519(4) 0.6958(4) 0.3494(3) 0.0267(12) Uani 1 1 d .
H22 H 0.5894 0.6684 0.3427 0.032 Uiso 1 1 calc R
C23 C 0.4500(3) 0.6412(4) -0.1430(3) 0.0291(13) Uani 1 1 d .
C24 C 0.5220(3) 0.7065(4) -0.1883(3) 0.0246(12) Uani 1 1 d .
C25 C 0.0663(3) 0.5635(4) -0.1595(3) 0.0292(13) Uani 1 1 d .
H25 H 0.0412 0.5355 -0.1400 0.035 Uiso 1 1 calc R
C26 C 0.0320(3) 0.6942(4) -0.2970(3) 0.0256(12) Uani 1 1 d .
C27 C 0.4585(3) 0.7360(4) -0.2346(3) 0.0251(12) Uani 1 1 d .
C28 C 0.4450(3) 0.6338(4) 0.2578(3) 0.0248(12) Uani 1 1 d .
C29 C 0.2391(8) 0.7715(8) 0.0799(6) 0.076(3) Uani 1 1 d .
H29A H 0.2297 0.7206 0.0936 0.115 Uiso 1 1 calc R
H29B H 0.2822 0.7952 0.1099 0.115 Uiso 1 1 calc R
H29C H 0.2476 0.7646 0.0438 0.115 Uiso 1 1 calc R
C30 C -0.0560(3) 0.7678(4) -0.3788(3) 0.0315(14) Uani 1 1 d D
H30 H -0.1049 0.7828 -0.4012 0.038 Uiso 1 1 calc R
C31 C 0.5798(3) 0.8270(4) -0.3035(3) 0.0310(14) Uani 1 1 d .
H31 H 0.6307 0.8282 -0.2945 0.037 Uiso 1 1 calc R
C32 C 0.5133(5) 0.7906(4) 0.4082(3) 0.0348(15) Uani 1 1 d .
C33 C 0.4256(3) 0.8184(5) -0.3307(3) 0.0312(14) Uani 1 1 d .
H33 H 0.3747 0.8154 -0.3400 0.037 Uiso 1 1 calc R
C34 C 0.3243(3) 0.5997(4) 0.1792(3) 0.0272(12) Uani 1 1 d .
H34 H 0.2728 0.6051 0.1626 0.033 Uiso 1 1 calc R
C36 C 0.6123(6) 0.5001(6) 0.3953(5) 0.053(2) Uani 1 1 d .
H36 H 0.6277 0.5382 0.4255 0.064 Uiso 1 1 calc R
C37 C 0.4921(6) 0.5055(6) 0.4022(5) 0.056(2) Uani 1 1 d .
H37A H 0.4444 0.4805 0.3827 0.084 Uiso 1 1 calc R
H37B H 0.4869 0.5621 0.3964 0.084 Uiso 1 1 calc R
H37C H 0.5110 0.4938 0.4442 0.084 Uiso 1 1 calc R
C38 C 0.1745(6) 0.8976(7) 0.0484(4) 0.059(2) Uani 1 1 d .
H38 H 0.2165 0.9148 0.0425 0.071 Uiso 1 1 calc R
C39 C 0.5141(7) 0.4140(7) 0.3308(5) 0.064(3) Uani 1 1 d .
H39A H 0.4626 0.4042 0.3231 0.096 Uiso 1 1 calc R
H39B H 0.5420 0.3657 0.3443 0.096 Uiso 1 1 calc R
H39C H 0.5186 0.4319 0.2949 0.096 Uiso 1 1 calc R
C40 C 0.4078(7) 0.7989(7) -0.0509(6) 0.068(3) Uani 1 1 d .
H40 H 0.4248 0.7471 -0.0406 0.081 Uiso 1 1 calc R
C41 C 0.5203(3) 0.6591(4) -0.1428(3) 0.0258(12) Uani 1 1 d .
H41 H 0.5637 0.6396 -0.1133 0.031 Uiso 1 1 calc R
C42 C 0.1825(3) 0.6029(4) -0.1657(3) 0.0300(14) Uani 1 1 d .
H42 H 0.2342 0.6026 -0.1510 0.036 Uiso 1 1 calc R
C43 C 0.4778(3) 0.6841(4) 0.3121(3) 0.0256(12) Uani 1 1 d .
C44 C 0.0012(4) 0.7993(5) -0.3933(3) 0.0345(15) Uani 1 1 d .
C45 C 0.1413(3) 0.6416(4) -0.2184(3) 0.0280(13) Uani 1 1 d .
C46 C 0.5298(4) 0.8643(5) -0.3543(3) 0.0325(14) Uani 1 1 d .
C47 C 0.3860(4) 0.6721(5) -0.1881(3) 0.0393(17) Uani 1 1 d D
H47 H 0.3398 0.6605 -0.1873 0.047 Uiso 1 1 calc R
C48 C 0.1895(4) 0.2851(5) 0.0459(4) 0.0395(16) Uani 1 1 d .
H48 H 0.2345 0.2886 0.0787 0.047 Uiso 1 1 calc R
C49 C 0.4871(4) 0.6385(5) 0.0584(4) 0.0451(19) Uani 1 1 d .
C50 C 0.5516(3) 0.7879(4) -0.2665(3) 0.0283(13) Uani 1 1 d .
C51 C 0.4401(3) 0.5881(5) -0.0969(3) 0.0362(16) Uani 1 1 d .
C52 C 0.3669(3) 0.6392(4) 0.2307(3) 0.0270(12) Uani 1 1 d .
C53 C 0.4231(4) 0.7260(4) 0.3246(3) 0.0297(13) Uani 1 1 d .
C54 C 0.0881(3) 0.7267(4) -0.3127(3) 0.0286(13) Uani 1 1 d .
C55 C 0.1859(10) 0.1410(9) 0.0624(8) 0.094(4) Uani 1 1 d U
H55A H 0.1551 0.0982 0.0398 0.141 Uiso 1 1 calc R
H55B H 0.1805 0.1460 0.0998 0.141 Uiso 1 1 calc R
H55C H 0.2370 0.1299 0.0696 0.141 Uiso 1 1 calc R
C56 C 0.0298(7) 0.6467(5) -0.0447(3) 0.058(3) Uani 1 1 d .
C57 C 0.2953(5) 0.4553(6) 0.2882(3) 0.048(2) Uani 1 1 d .
H57A H 0.2897 0.4732 0.3237 0.072 Uiso 1 1 calc R
H57B H 0.3304 0.4888 0.2804 0.072 Uiso 1 1 calc R
H57C H 0.3131 0.4014 0.2936 0.072 Uiso 1 1 calc R
C58 C 0.2647(10) 0.4279(11) -0.1696(7) 0.100(5) Uani 1 1 d DU
H58 H 0.2197 0.4162 -0.1665 0.120 Uiso 1 1 calc R
C59 C 0.1626(4) 0.4842(7) 0.2526(4) 0.052(2) Uani 1 1 d .
H59A H 0.1802 0.4971 0.2943 0.078 Uiso 1 1 calc R
H59B H 0.1267 0.4420 0.2436 0.078 Uiso 1 1 calc R
H59C H 0.1399 0.5304 0.2293 0.078 Uiso 1 1 calc R
C60 C 0.5696(4) 0.7490(4) 0.3967(3) 0.0331(14) Uani 1 1 d .
H60 H 0.6192 0.7574 0.4213 0.040 Uiso 1 1 calc R
C61 C 0.0749(4) 0.7780(5) -0.3600(3) 0.0348(15) Uani 1 1 d .
H61 H 0.1136 0.7976 -0.3693 0.042 Uiso 1 1 calc R
C62 C 0.2168(4) 0.4375(4) 0.1839(3) 0.0367(15) Uani 1 1 d .
H62 H 0.2596 0.4237 0.1780 0.044 Uiso 1 1 calc R
C63 C 0.4525(4) 0.8591(5) -0.3680(3) 0.0339(15) Uani 1 1 d .
H63 H 0.4191 0.8832 -0.4024 0.041 Uiso 1 1 calc R
C64 C 0.0560(4) 0.5884(5) 0.1049(3) 0.0327(14) Uani 1 1 d .
C65 C 0.4388(5) 0.7777(4) 0.3715(3) 0.0373(16) Uani 1 1 d .
H65 H 0.4009 0.8036 0.3786 0.045 Uiso 1 1 calc R
C66 C 0.1871(4) 0.5261(5) -0.0761(3) 0.0346(15) Uani 1 1 d .

loop_
_atom_site_aniso_label
_atom_site_aniso_U_11
_atom_site_aniso_U_22
_atom_site_aniso_U_33
_atom_site_aniso_U_23
_atom_site_aniso_U_13
_atom_site_aniso_U_12
La1 0.01226(15) 0.02519(17) 0.02148(16) 0.00114(13) 0.00214(11) -0.00224(12)
La2 0.01405(16) 0.0467(2) 0.02273(18) -0.00053(15) 0.00571(13) -0.00088(14)
S1 0.0117(6) 0.0435(9) 0.0337(8) 0.0054(7) 0.0070(6) 0.0017(6)
S2 0.0120(6) 0.0451(10) 0.0404(9) 0.0093(7) 0.0089(6) 0.0035(6)
S3 0.0249(8) 0.0440(10) 0.0548(11) -0.0170(8) 0.0206(8) 0.0038(7)
O1 0.025(2) 0.030(2) 0.026(2) 0.0071(18) 0.0121(17) 0.0090(18)
O2 0.0132(18) 0.055(3) 0.0212(19) 0.0018(19) 0.0074(15) 0.0050(18)
O3 0.018(2) 0.044(3) 0.036(2) 0.000(2) 0.0152(18) 0.0022(18)
O4 0.0117(19) 0.072(4) 0.034(2) -0.016(2) 0.0050(17) 0.003(2)
O5 0.028(2) 0.046(3) 0.034(3) 0.003(2) 0.004(2) -0.013(2)
O6 0.023(2) 0.090(4) 0.046(3) 0.016(3) 0.015(2) 0.006(2)
O7 0.022(2) 0.084(4) 0.040(3) 0.026(3) 0.013(2) 0.003(3)
O8 0.041(3) 0.054(4) 0.054(3) -0.018(3) -0.002(3) 0.026(3)
O9 0.020(2) 0.057(4) 0.055(3) 0.015(3) -0.001(2) -0.005(2)
O10 0.029(3) 0.084(4) 0.040(3) 0.029(3) 0.015(2) 0.021(3)
O11 0.137(8) 0.031(3) 0.056(4) -0.006(3) -0.025(5) 0.020(4)
O12 0.052(3) 0.076(4) 0.083(4) -0.023(3) 0.050(3) -0.011(3)
O13 0.040(3) 0.075(5) 0.095(5) -0.049(4) 0.028(3) -0.020(3)
O14 0.031(3) 0.052(3) 0.066(4) 0.016(3) 0.029(3) 0.018(2)
O15 0.099(7) 0.061(5) 0.152(9) -0.012(5) 0.077(7) -0.011(5)
O16 0.113(6) 0.040(3) 0.039(3) 0.016(3) 0.038(4) 0.039(4)
O17 0.022(2) 0.064(4) 0.049(3) 0.023(3) 0.021(2) 0.018(2)
O18 0.023(2) 0.061(4) 0.041(3) 0.002(3) 0.003(2) -0.016(2)
O19 0.013(2) 0.084(4) 0.025(2) -0.011(2) 0.0038(17) 0.003(2)
O20 0.047(3) 0.041(3) 0.024(2) 0.008(2) -0.010(2) -0.013(2)
O21 0.097(6) 0.101(6) 0.041(3) 0.018(4) -0.003(4) -0.067(5)
O22 0.168(11) 0.134(9) 0.028(4) -0.025(4) 0.006(5) -0.005(8)
O23 0.081(6) 0.108(7) 0.123(8) -0.051(6) 0.071(6) -0.032(5)
O24 0.075(5) 0.089(6) 0.091(6) 0.033(5) 0.035(5) 0.028(5)
O25 0.126(9) 0.082(7) 0.147(10) -0.012(6) 0.067(8) -0.033(6)
N1 0.028(3) 0.034(3) 0.027(3) 0.003(2) 0.001(2) -0.002(2)
N2 0.042(3) 0.029(3) 0.032(3) 0.002(2) 0.001(3) 0.000(3)
N3 0.059(5) 0.077(5) 0.025(3) -0.007(3) 0.001(3) 0.031(4)
N4 0.083(5) 0.102(5) 0.093(5) -0.001(4) 0.036(4) 0.007(4)
N5 0.048(4) 0.042(4) 0.046(4) -0.003(3) 0.015(3) -0.007(3)
N6 0.037(4) 0.062(5) 0.046(4) 0.007(3) 0.018(3) 0.002(3)
N7 0.052(5) 0.075(6) 0.060(5) -0.004(4) 0.010(4) 0.016(4)
C1 0.22(3) 0.159(19) 0.075(10) 0.019(11) 0.031(12) 0.13(2)
C2 0.056(7) 0.082(8) 0.117(10) 0.027(7) 0.048(7) 0.016(6)
C4 0.058(8) 0.183(19) 0.115(12) -0.043(12) 0.041(8) -0.048(10)
C5 0.054(4) 0.086(5) 0.083(5) -0.032(4) 0.013(4) 0.010(4)
C6 0.120(7) 0.115(7) 0.128(7) -0.010(5) 0.036(5) 0.001(5)
C7 0.014(2) 0.030(3) 0.022(3) -0.001(2) 0.007(2) -0.002(2)
C8 0.107(6) 0.091(6) 0.098(6) 0.001(4) 0.030(4) -0.023(4)
C9 0.014(2) 0.033(3) 0.027(3) -0.001(2) 0.007(2) 0.004(2)
C10 0.013(2) 0.037(3) 0.023(3) -0.005(2) 0.007(2) 0.003(2)
C11 0.014(2) 0.032(3) 0.028(3) -0.008(2) 0.005(2) 0.001(2)
C12 0.014(3) 0.031(3) 0.039(3) -0.010(3) 0.009(2) 0.001(2)
C13 0.015(3) 0.040(4) 0.029(3) -0.008(3) 0.009(2) 0.004(2)
C14 0.011(2) 0.041(4) 0.028(3) -0.002(3) 0.005(2) 0.003(2)
C15 0.014(2) 0.047(3) 0.038(3) 0.011(3) 0.006(2) 0.000(2)
C16 0.092(9) 0.045(5) 0.143(12) -0.025(6) 0.083(9) -0.023(6)
C17 0.067(5) 0.079(5) 0.085(5) -0.008(4) 0.031(4) -0.003(4)
C18 0.068(8) 0.091(9) 0.167(15) -0.075(10) 0.069(9) -0.025(7)
C20 0.017(3) 0.033(3) 0.025(3) -0.005(2) 0.008(2) 0.003(2)
C21 0.011(2) 0.034(3) 0.029(3) 0.003(2) 0.006(2) 0.000(2)
C22 0.023(3) 0.029(3) 0.025(3) -0.004(2) 0.005(2) 0.001(2)
C23 0.020(3) 0.042(4) 0.026(3) 0.010(3) 0.010(2) 0.006(2)
C24 0.009(2) 0.030(3) 0.034(3) -0.001(2) 0.008(2) 0.000(2)
C25 0.016(3) 0.044(4) 0.028(3) -0.001(3) 0.008(2) 0.005(2)
C26 0.014(2) 0.032(3) 0.030(3) -0.005(2) 0.007(2) 0.002(2)
C27 0.012(2) 0.034(3) 0.028(3) 0.005(2) 0.008(2) 0.004(2)
C28 0.018(3) 0.029(3) 0.027(3) -0.002(2) 0.010(2) -0.002(2)
C29 0.073(7) 0.071(7) 0.073(7) 0.004(6) 0.014(6) 0.025(6)
C30 0.015(3) 0.040(4) 0.035(3) 0.003(3) 0.005(2) 0.009(2)
C31 0.013(3) 0.044(4) 0.035(3) 0.003(3) 0.008(2) -0.001(2)
C32 0.055(4) 0.025(3) 0.025(3) 0.000(2) 0.016(3) 0.007(3)
C33 0.014(3) 0.049(4) 0.031(3) 0.010(3) 0.009(2) 0.002(3)
C34 0.017(3) 0.032(3) 0.035(3) -0.002(3) 0.013(2) 0.002(2)
C36 0.053(5) 0.055(5) 0.054(5) -0.012(4) 0.024(4) -0.012(4)
C37 0.052(5) 0.051(5) 0.067(6) -0.002(4) 0.026(5) -0.006(4)
C38 0.049(5) 0.078(7) 0.053(5) 0.023(5) 0.024(4) 0.012(5)
C39 0.068(7) 0.056(6) 0.064(6) -0.014(5) 0.022(5) -0.018(5)
C40 0.070(7) 0.051(6) 0.076(7) -0.010(5) 0.022(6) -0.001(5)
C41 0.014(2) 0.036(3) 0.026(3) 0.006(2) 0.007(2) 0.004(2)
C42 0.011(2) 0.049(4) 0.029(3) 0.002(3) 0.006(2) 0.004(2)
C43 0.025(3) 0.026(3) 0.028(3) -0.003(2) 0.013(2) -0.001(2)
C44 0.020(3) 0.046(4) 0.034(3) 0.002(3) 0.008(3) 0.007(3)
C45 0.011(2) 0.041(4) 0.031(3) 0.001(3) 0.007(2) 0.005(2)
C46 0.022(3) 0.052(4) 0.028(3) 0.000(3) 0.014(2) -0.002(3)
C47 0.015(3) 0.056(5) 0.048(4) 0.017(4) 0.014(3) 0.007(3)
C48 0.033(4) 0.033(4) 0.043(4) 0.002(3) 0.005(3) 0.002(3)
C49 0.023(3) 0.055(5) 0.054(5) -0.018(4) 0.011(3) -0.012(3)
C50 0.015(3) 0.039(4) 0.030(3) 0.000(3) 0.007(2) 0.002(2)
C51 0.016(3) 0.063(5) 0.028(3) 0.020(3) 0.007(2) 0.006(3)
C52 0.020(3) 0.028(3) 0.037(3) -0.005(3) 0.015(2) 0.000(2)
C53 0.030(3) 0.027(3) 0.035(3) -0.002(3) 0.016(3) 0.004(2)
C54 0.015(3) 0.035(3) 0.034(3) 0.005(3) 0.008(2) 0.008(2)
C55 0.094(6) 0.078(5) 0.093(6) 0.007(4) 0.018(4) -0.006(4)
C56 0.107(8) 0.027(4) 0.024(3) -0.002(3) 0.009(4) -0.030(5)
C57 0.033(4) 0.066(5) 0.029(4) -0.005(3) -0.004(3) 0.010(4)
C58 0.101(6) 0.100(6) 0.100(6) -0.007(4) 0.040(5) 0.012(4)
C59 0.026(4) 0.092(7) 0.039(4) 0.024(4) 0.014(3) 0.000(4)
C60 0.041(4) 0.028(3) 0.027(3) -0.003(3) 0.010(3) -0.001(3)
C61 0.018(3) 0.041(4) 0.044(4) 0.009(3) 0.011(3) 0.007(3)
C62 0.037(4) 0.033(4) 0.028(3) 0.003(3) -0.001(3) 0.003(3)
C63 0.018(3) 0.057(5) 0.026(3) 0.005(3) 0.008(2) -0.003(3)
C64 0.024(3) 0.052(4) 0.027(3) 0.006(3) 0.015(3) 0.005(3)
C65 0.049(4) 0.033(4) 0.035(4) 0.000(3) 0.022(3) 0.007(3)
C66 0.039(4) 0.050(4) 0.015(3) 0.002(3) 0.010(2) 0.011(3)

loop_
_atom_type_symbol
_atom_type_description
_atom_type_scat_dispersion_real
_atom_type_scat_dispersion_imag
_atom_type_scat_source
C C 0.0015 0.0009 'International Tables Vol C Tables 4.2.6.8 and 6.1.1.4'
H H 0.0000 0.0000 'International Tables Vol C Tables 4.2.6.8 and 6.1.1.4'
N N 0.0030 0.0019 'International Tables Vol C Tables 4.2.6.8 and 6.1.1.4'
O O 0.0056 0.0036 'International Tables Vol C Tables 4.2.6.8 and 6.1.1.4'
S S 0.0826 0.0763 'International Tables Vol C Tables 4.2.6.8 and 6.1.1.4'
La La -0.6411 1.6148 'International Tables Vol C Tables 4.2.6.8 and 6.1.1.4'

loop_
_geom_angle_atom_site_label_1
_geom_angle_atom_site_label_2
_geom_angle_atom_site_label_3
_geom_angle
_geom_angle_site_symmetry_1
_geom_angle_site_symmetry_3
O4 La1 O1 76.67(16) . .
O4 La1 O21 135.9(3) . .
O1 La1 O21 116.3(3) . .
O4 La1 O11 81.2(3) . .
O1 La1 O11 71.4(3) . .
O21 La1 O11 66.0(4) . .
O4 La1 O20 73.23(19) . .
O1 La1 O20 139.82(18) . .
O21 La1 O20 71.83(19) . .
O11 La1 O20 78.2(2) . .
O4 La1 O16 88.4(3) . .
O1 La1 O16 69.28(17) . .
O21 La1 O16 135.6(3) . .
O11 La1 O16 140.6(3) . .
O20 La1 O16 134.56(19) . .
O4 La1 O3 76.06(15) . .
O1 La1 O3 130.89(15) . .
O21 La1 O3 111.8(3) . .
O11 La1 O3 141.34(19) . .
O20 La1 O3 65.49(17) . .
O16 La1 O3 69.90(17) . .
O4 La1 O19 125.20(16) . .
O1 La1 O19 143.85(15) . .
O21 La1 O19 70.3(3) . .
O11 La1 O19 134.3(3) . .
O20 La1 O19 76.25(19) . .
O16 La1 O19 81.9(2) . .
O3 La1 O19 49.92(15) . .
O4 La1 O19 150.50(16) . 3_565
O1 La1 O19 73.97(15) . 3_565
O21 La1 O19 63.0(2) . 3_565
O11 La1 O19 92.0(2) . 3_565
O20 La1 O19 133.66(18) . 3_565
O16 La1 O19 78.7(2) . 3_565
O3 La1 O19 122.43(16) . 3_565
O19 La1 O19 79.46(16) . 3_565
O4 La1 C64 99.98(18) . .
O1 La1 C64 144.10(18) . .
O21 La1 C64 91.3(3) . .
O11 La1 C64 144.2(3) . .
O20 La1 C64 68.2(2) . .
O16 La1 C64 74.93(19) . .
O3 La1 C64 24.38(16) . .
O19 La1 C64 25.56(18) . .
O19 La1 C64 102.04(17) 3_565 .
O4 La1 La1 160.30(14) . 3_565
O1 La1 La1 110.00(10) . 3_565
O21 La1 La1 59.0(3) . 3_565
O11 La1 La1 118.4(2) . 3_565
O20 La1 La1 107.29(14) . 3_565
O16 La1 La1 77.4(2) . 3_565
O3 La1 La1 86.20(10) . 3_565
O19 La1 La1 39.96(10) . 3_565
O19 La1 La1 39.50(10) 3_565 3_565
C64 La1 La1 63.42(13) . 3_565
O6 La2 O2 76.76(17) . .
O6 La2 O13 144.1(2) . .
O2 La2 O13 122.4(3) . .
O6 La2 O5 84.1(2) . .
O2 La2 O5 73.58(17) . .
O13 La2 O5 128.52(19) . .
O6 La2 O10 148.4(2) . .
O2 La2 O10 77.35(16) . .
O13 La2 O10 66.8(2) . .
O5 La2 O10 71.3(2) . .
O6 La2 O7 72.75(18) . .
O2 La2 O7 135.22(19) . .
O13 La2 O7 101.3(3) . .
O5 La2 O7 71.4(2) . .
O10 La2 O7 115.57(19) . .
O6 La2 O22 74.5(4) . .
O2 La2 O22 131.5(4) . .
O13 La2 O22 70.4(4) . .
O5 La2 O22 139.4(3) . .
O10 La2 O22 137.0(4) . .
O7 La2 O22 69.4(3) . .
O6 La2 O15 100.5(3) . .
O2 La2 O15 71.4(3) . .
O13 La2 O15 64.1(3) . .
O5 La2 O15 142.4(3) . .
O10 La2 O15 88.1(3) . .
O7 La2 O15 145.8(3) . .
O22 La2 O15 76.4(4) . .
O6 La2 O10 118.34(18) . 3_665
O2 La2 O10 144.58(17) . 3_665
O13 La2 O10 65.5(2) . 3_665
O5 La2 O10 76.36(19) . 3_665
O10 La2 O10 75.60(17) . 3_665
O7 La2 O10 45.61(16) . 3_665
O22 La2 O10 83.9(4) . 3_665
O15 La2 O10 129.5(2) . 3_665
O18 S1 O14 117.8(4) . .
O18 S1 C24 110.9(3) . .
O14 S1 C24 110.8(3) . .
O18 S1 C50 110.7(3) . .
O14 S1 C50 110.8(3) . .
C24 S1 C50 93.0(3) . .
O17 S2 O9 117.0(4) . .
O17 S2 C45 110.8(3) . .
O9 S2 C45 111.3(4) . .
O17 S2 C54 111.3(3) . .
O9 S2 C54 111.0(3) . .
C45 S2 C54 92.9(3) . .
O12 S3 O8 117.3(4) . .
O12 S3 C53 112.6(4) . .
O8 S3 C53 109.7(4) . .
O12 S3 C52 111.0(4) . .
O8 S3 C52 110.7(4) . .
C53 S3 C52 93.0(3) . .
C66 O1 La1 141.2(4) . .
C7 O2 La2 142.0(4) . .
C64 O3 La1 95.0(4) . .
C7 O4 La1 162.4(5) . .
C49 O5 La2 129.5(5) . .
C66 O6 La2 146.9(6) . .
C51 O7 La2 107.3(4) . .
C51 O10 La2 149.8(6) 3_665 .
C51 O10 La2 85.6(4) 3_665 3_665
La2 O10 La2 104.40(17) . 3_665
C48 O11 La1 150.9(8) . .
C49 O13 La2 145.4(7) 3_665 .
C17 O15 La2 140.9(9) . .
C56 O16 La1 116.7(6) . .
C64 O19 La1 92.4(4) . .
C64 O19 La1 149.0(5) . 3_565
La1 O19 La1 100.54(16) . 3_565
C62 O20 La1 133.2(5) . .
C56 O21 La1 146.1(9) 3_565 .
C58 O22 La2 149.3(13) . .
C62 N1 C59 123.0(6) . .
C62 N1 C57 121.6(7) . .
C59 N1 C57 115.3(6) . .
C48 N2 C55 128.9(9) . .
C48 N2 C6 122.4(11) . .
C55 N2 C6 103.4(12) . .
C58 N3 C2 104.1(11) . .
C58 N3 C18 139.1(12) . .
C2 N3 C18 116.8(11) . .
C17 N4 C8 123.8(13) . .
C17 N4 C5 112.1(11) . .
C8 N4 C5 120.2(12) . .
C36 N5 C37 122.4(8) . .
C36 N5 C39 121.3(8) . .
C37 N5 C39 116.4(8) . .
C38 N6 C16 119.6(9) . .
C38 N6 C29 121.3(9) . .
C16 N6 C29 119.2(10) . .
C40 N7 C1 116.9(18) . .
C40 N7 C4 117.7(12) . .
C1 N7 C4 125.4(18) . .
O2 C7 O4 125.8(6) . .
O2 C7 C9 118.5(5) . .
O4 C7 C9 115.7(5) . .
C34 C9 C10 119.6(6) . .
C34 C9 C7 119.0(5) . .
C10 C9 C7 121.4(5) . .
C20 C10 C9 121.6(5) . .
C14 C11 C45 117.8(6) . .
C14 C11 C26 130.0(5) . .
C45 C11 C26 112.1(5) . .
C26 C12 C30 118.8(6) . .
C42 C13 C25 119.8(6) . .
C42 C13 C66 119.9(6) . .
C25 C13 C66 120.3(6) . .
C11 C14 C25 120.0(5) . .
C27 C15 C47 118.3(6) . .
O15 C17 N4 123.8(13) . .
C28 C20 C10 119.4(5) . .
C33 C21 C50 118.8(6) . .
C33 C21 C27 127.6(5) . .
C50 C21 C27 113.6(5) . .
C60 C22 C43 119.4(6) . .
C47 C23 C41 119.7(6) . .
C47 C23 C51 118.0(5) . .
C41 C23 C51 122.3(5) . .
C41 C24 C27 124.2(5) . .
C41 C24 S1 125.7(4) . .
C27 C24 S1 110.1(5) . .
C14 C25 C13 121.1(6) . .
C12 C26 C54 118.4(6) . .
C12 C26 C11 129.1(6) . .
C54 C26 C11 112.4(5) . .
C15 C27 C24 118.7(6) . .
C15 C27 C21 128.1(5) . .
C24 C27 C21 113.2(5) . .
C20 C28 C52 117.8(6) . .
C20 C28 C43 129.1(5) . .
C52 C28 C43 113.1(5) . .
C44 C30 C12 121.4(6) . .
C50 C31 C46 118.1(6) . .
C65 C32 C60 119.5(6) . .
C65 C32 C56 117.3(7) . 4_676
C60 C32 C56 123.1(8) . 4_676
C63 C33 C21 119.3(6) . .
C52 C34 C9 117.9(5) . .
O23 C36 N5 125.7(9) . .
O24 C38 N6 125.9(10) . .
O25 C40 N7 124.8(12) . .
C24 C41 C23 116.8(5) . .
C45 C42 C13 118.3(5) . .
C22 C43 C53 118.2(6) . .
C22 C43 C28 129.7(6) . .
C53 C43 C28 112.0(5) . .
C61 C44 C30 120.0(7) . .
C61 C44 C49 117.5(6) . 4_575
C30 C44 C49 122.3(6) . 4_575
C42 C45 C11 122.9(6) . .
C42 C45 S2 126.1(5) . .
C11 C45 S2 111.0(5) . .
C31 C46 C63 119.7(6) . .
C31 C46 C64 121.5(6) . 4_675
C63 C46 C64 118.9(6) . 4_675
C15 C47 C23 122.2(6) . .
O11 C48 N2 128.5(8) . .
O5 C49 O13 125.7(8) . 3_665
O5 C49 C44 117.7(7) . 4_676
O13 C49 C44 116.4(6) 3_665 4_676
C31 C50 C21 122.9(6) . .
C31 C50 S1 127.0(5) . .
C21 C50 S1 110.1(5) . .
O7 C51 O10 121.5(6) . 3_665
O7 C51 C23 118.0(6) . .
O10 C51 C23 120.2(6) 3_665 .
C34 C52 C28 123.8(6) . .
C34 C52 S3 125.7(5) . .
C28 C52 S3 110.4(5) . .
C65 C53 C43 123.7(7) . .
C65 C53 S3 124.9(5) . .
C43 C53 S3 111.4(5) . .
C61 C54 C26 123.9(6) . .
C61 C54 S2 124.6(5) . .
C26 C54 S2 111.5(5) . .
O16 C56 O21 127.7(8) . 3_565
O16 C56 C32 119.2(9) . 4_575
O21 C56 C32 112.9(10) 3_565 4_575
O22 C58 N3 129.0(17) . .
C22 C60 C32 121.2(7) . .
C54 C61 C44 117.4(6) . .
O20 C62 N1 124.3(8) . .
C33 C63 C46 121.0(6) . .
O3 C64 O19 122.6(6) . .
O3 C64 C46 119.0(6) . 4_576
O19 C64 C46 118.4(6) . 4_576
O3 C64 La1 60.6(4) . .
O19 C64 La1 62.0(3) . .
C46 C64 La1 175.4(5) 4_576 .
C53 C65 C32 118.0(7) . .
O1 C66 O6 124.3(6) . .
O1 C66 C13 120.2(6) . .
O6 C66 C13 115.4(6) . .

loop_
_geom_bond_atom_site_label_1
_geom_bond_atom_site_label_2
_geom_bond_distance
_geom_bond_site_symmetry_2
La1 O4 2.441(5) .
La1 O1 2.444(4) .
La1 O21 2.474(7) .
La1 O11 2.550(7) .
La1 O20 2.572(5) .
La1 O16 2.585(6) .
La1 O3 2.629(5) .
La1 O19 2.657(5) .
La1 O19 2.682(5) 3_565
La1 C64 3.005(7) .
La1 La1 4.1061(7) 3_565
La2 O6 2.457(6) .
La2 O2 2.473(4) .
La2 O13 2.512(7) .
La2 O5 2.524(5) .
La2 O10 2.540(5) .
La2 O7 2.546(5) .
La2 O22 2.569(8) .
La2 O15 2.652(9) .
La2 O10 2.982(6) 3_665
S1 O18 1.436(6) .
S1 O14 1.438(6) .
S1 C24 1.779(6) .
S1 C50 1.779(7) .
S2 O17 1.439(6) .
S2 O9 1.444(6) .
S2 C45 1.755(7) .
S2 C54 1.764(6) .
S3 O12 1.434(7) .
S3 O8 1.447(7) .
S3 C53 1.765(7) .
S3 C52 1.771(6) .
O1 C66 1.257(9) .
O2 C7 1.253(7) .
O3 C64 1.245(8) .
O4 C7 1.261(7) .
O5 C49 1.256(9) .
O6 C66 1.284(9) .
O7 C51 1.240(8) .
O10 C51 1.259(9) 3_665
O10 La2 2.982(6) 3_665
O11 C48 1.173(10) .
O13 C49 1.257(10) 3_665
O15 C17 1.218(17) .
O16 C56 1.255(14) .
O19 C64 1.298(9) .
O19 La1 2.682(5) 3_565
O20 C62 1.251(8) .
O21 C56 1.339(15) 3_565
O22 C58 1.123(15) .
O23 C36 1.235(13) .
O24 C38 1.213(13) .
O25 C40 1.226(16) .
N1 C62 1.322(10) .
N1 C59 1.437(11) .
N1 C57 1.446(9) .
N2 C48 1.308(10) .
N2 C55 1.415(17) .
N2 C6 1.48(2) .
N3 C58 1.37(2) .
N3 C2 1.414(17) .
N3 C18 1.455(19) .
N4 C17 1.351(19) .
N4 C8 1.377(15) .
N4 C5 1.590(14) .
N5 C36 1.312(12) .
N5 C37 1.446(13) .
N5 C39 1.468(13) .
N6 C38 1.342(14) .
N6 C16 1.432(13) .
N6 C29 1.446(14) .
N7 C40 1.301(16) .
N7 C1 1.45(2) .
N7 C4 1.50(2) .
C7 C9 1.500(9) .
C9 C34 1.397(8) .
C9 C10 1.400(8) .
C10 C20 1.396(9) .
C11 C14 1.380(9) .
C11 C45 1.423(8) .
C11 C26 1.480(9) .
C12 C26 1.384(8) .
C12 C30 1.407(9) .
C13 C42 1.392(9) .
C13 C25 1.406(8) .
C13 C66 1.497(9) .
C14 C25 1.398(9) .
C15 C27 1.383(8) .
C15 C47 1.388(9) .
C20 C28 1.391(8) .
C21 C33 1.392(9) .
C21 C50 1.394(8) .
C21 C27 1.472(9) .
C22 C60 1.388(9) .
C22 C43 1.389(9) .
C23 C47 1.401(9) .
C23 C41 1.401(8) .
C23 C51 1.502(9) .
C24 C41 1.372(9) .
C24 C27 1.400(8) .
C26 C54 1.400(9) .
C28 C52 1.408(8) .
C28 C43 1.484(9) .
C30 C44 1.397(10) .
C31 C50 1.388(9) .
C31 C46 1.390(10) .
C32 C65 1.395(12) .
C32 C60 1.416(11) .
C32 C56 1.495(11) 4_676
C33 C63 1.390(9) .
C34 C52 1.374(9) .
C42 C45 1.381(9) .
C43 C53 1.406(9) .
C44 C61 1.394(9) .
C44 C49 1.515(11) 4_575
C46 C63 1.415(9) .
C46 C64 1.506(10) 4_675
C49 O13 1.257(10) 3_665
C49 C44 1.515(11) 4_676
C51 O10 1.259(9) 3_665
C53 C65 1.369(10) .
C54 C61 1.378(10) .
C56 O21 1.339(15) 3_565
C56 C32 1.495(11) 4_575
C64 C46 1.506(10) 4_576
